data_1538399
loop_
_publ_author_name
'Mijlhoff, F.C.'
'Portheine, J.C.'
'Romers, C.'

_publ_section_title
;
 The crystal structure of tetragonal P4 O6 S4
;
_journal_name_full
;
Recueil des Travaux Chimiques des Pays-Bas et de la Belgique
;
_journal_page_first 257
_journal_page_last 262
_journal_volume 86
_journal_year 1967
_chemical_formula_sum 'O6 P4 S4'
_chemical_name_systematic 'P4 O6 S4'
_space_group_IT_number 120
_symmetry_space_group_name_Hall 'I -4 -2c'
_symmetry_space_group_name_H-M 'I -4 c 2'
_cell_angle_alpha 90
_cell_angle_beta 90
_cell_angle_gamma 90
_cell_formula_units_Z 4
_cell_length_a 9.065
_cell_length_b 9.065
_cell_length_c 13.55
_cell_volume 1113.461
_citation_journal_id_ASTM RTCPA3
_cod_data_source_file Mijlhoff_RTCPA3_1967_1642.cif
_cod_data_source_block O6P4S4
_cod_database_code 1538399

loop_
_symmetry_equiv_pos_as_xyz
x,y,z
y,-x,-z
-x,-y,z
-y,x,-z
-x,y,z+1/2
y,x,-z+1/2
x,-y,z+1/2
-y,-x,-z+1/2
x+1/2,y+1/2,z+1/2
y+1/2,-x+1/2,-z+1/2
-x+1/2,-y+1/2,z+1/2
-y+1/2,x+1/2,-z+1/2
-x+1/2,y+1/2,z+1
y+1/2,x+1/2,-z+1
x+1/2,-y+1/2,z+1
-y+1/2,-x+1/2,-z+1

loop_
_atom_site_label
_atom_site_type_symbol
_atom_site_fract_x
_atom_site_fract_y
_atom_site_fract_z
_atom_site_occupancy
_atom_site_U_iso_or_equiv
P1 P+5 0.1515 0.0433 -0.0734 1 0.0
O1 O-2 0.0937 0.1699 -0.0015 1 0.0
O2 O-2 0 0 0.129 1 0.0
S1 S-2 0.3129 0.0903 -0.1532 1 0.0
